data_5000139
loop_
_publ_author_name
'Prewo, R.'
'Stezowski, J. J.'

_publ_section_title
;
 Chemical-structural properties of tetracycline derivatives.
 3. The integrity of the conformation of the nonionized free base
;
_journal_issue 4
_journal_name_full 'Journal of the American Chemical Society'
_journal_page_first 1117
_journal_page_last 1121
_journal_paper_doi 10.1021/ja00446a024
_journal_volume 99
_journal_year 1977
_chemical_formula_moiety 'C22 H24 N2 O9'
_chemical_formula_sum 'C22 H24 N2 O9'
_chemical_name_systematic Oxytetracycline
_space_group_IT_number 19
_symmetry_cell_setting orthorhombic
_symmetry_Int_Tables_number 19
_symmetry_space_group_name_Hall 'P 2ac 2ab'
_symmetry_space_group_name_H-M 'P 21 21 21'
_cell_angle_alpha 90
_cell_angle_beta 90
_cell_angle_gamma 90
_cell_formula_units_Z 4
_cell_length_a 8.836(1)
_cell_length_b 12.416(1)
_cell_length_c 18.760(2)
_cell_volume 2058.118
_diffrn_ambient_temperature 123.15
_refine_ls_R_factor_gt 5.4
_refine_ls_wR_factor_gt 5.4
_cod_database_code 5000139

loop_
_symmetry_equiv_pos_site_id
_symmetry_equiv_pos_as_xyz
1 x,y,z
2 1/2+x,1/2-y,-z
3 -x,1/2+y,1/2-z
4 1/2-x,-y,1/2+z

loop_
_atom_site_label
_atom_site_type_symbol
_atom_site_fract_x
_atom_site_fract_y
_atom_site_fract_z
C1 C -0.21490 0.30960 0.36760
O1 O -0.12680 0.23620 0.38220
C2 C -0.18980 0.38940 0.31170
C3 C -0.03910 0.40560 0.27980
N1 N 0.07760 0.34500 0.29940
O2 O -0.02080 0.47970 0.23390
C4 C -0.30570 0.45650 0.28930
O3 O -0.28410 0.53100 0.24120
C5 C -0.46700 0.45080 0.31680
N2 N -0.58390 0.44660 0.26040
C6 C -0.54750 0.37250 0.20240
C7 C -0.62860 0.55160 0.23160
C8 C -0.49520 0.35700 0.36870
C9 C -0.63210 0.38080 0.41640
O4 O -0.70120 0.28150 0.43860
C10 C -0.60090 0.45520 0.48180
C11 C -0.69500 0.55990 0.47750
C12 C -0.86350 0.53040 0.48070
O5 O -0.65540 0.60770 0.41030
C13 C -0.65360 0.64010 0.53610
C14 C -0.75250 0.72210 0.55400
C15 C -0.71300 0.80000 0.60480
C16 C -0.57370 0.79750 0.63790
C17 C -0.47020 0.71790 0.61920
O6 O -0.33110 0.72180 0.65020
C18 C -0.50910 0.63720 0.56870
C19 C -0.39440 0.55900 0.54640
O7 O -0.26000 0.56610 0.56980
C20 C -0.43560 0.47730 0.49540
C21 C -0.32410 0.41420 0.46710
O8 O -0.17750 0.42250 0.48450
C22 C -0.35690 0.32620 0.41340
O9 O -0.39750 0.23000 0.44990
H(21) H 1.1766(52) 0.3753(36) 0.2876(23)
H(22) H 1.0619(49) 0.2926(35) 0.3290(22)
H(3) H 0.8294(60) 0.5211(43) 0.2287(25)
H(4) H 0.5151(37) 0.5189(29) 0.3432(16)
H(4m1) H 0.3663(59) 0.3526(37) 0.1760(25)
H(4m2) H 0.5285(52) 0.4041(37) 0.1689(23)
H(4m3) H 0.4941(53) 0.3012(37) 0.2217(22)
H(4m4) H 0.2682(57) 0.5379(37) 0.2012(25)
H(4m5) H 0.4539(46) 0.5902(32) 0.2031(20)
H(4m6) H 0.3440(45) 0.5990(31) 0.2747(19)
H(4a) H 0.4821(34) 0.2955(24) 0.3404(15)
H(5) H 0.2913(35) 0.4162(25) 0.3811(16)
H(O5) H 0.3525(68) 0.2427(42) 0.4550(28)
H(5a) H 0.3731(41) 0.4139(26) 0.5239(17)
H(6m1) H 0.1191(39) 0.4995(25) 0.5236(17)
H(6m2) H 0.1108(45) 0.4764(30) 0.4457(19)
H(6m3) H 0.0724(43) 0.5938(30) 0.4714(19)
H(O6) H 0.2880(43) 0.6563(29) 0.3989(20)
H(7) H 0.1512(49) 0.7315(32) 0.5302(20)
H(8) H 0.2133(41) 0.8548(28) 0.6172(19)
H(9) H 0.4491(42) 0.8415(29) 0.6701(18)
H(10) H 0.7209(52) 0.6622(37) 0.6256(23)
H(12) H 0.8321(47) 0.4697(33) 0.5143(20)
H(12a) H 0.6572(56) 0.2163(38) 0.4802(24)

loop_
_atom_type_symbol
_atom_type_radius_bond
C 0.68
N 0.68
O 0.68
